data_7213704
loop_
_publ_author_name
'Wang, Ji-Liang'
'Xu, Jia-Su'
'Wang, Dong-Yun'
'Wang, Hui'
'Li, Zhan-Ting'
'Zhang, Dan-Wei'

_publ_section_title
;
 Anti-parallel sheet structures of side-chain-free \g-, \d-, and
 \e-dipeptides stabilized by benzene--pentafluorobenzene stacking
;
_journal_issue 10
_journal_name_full CrystEngComm
_journal_page_first 2078
_journal_paper_doi 10.1039/c3ce42060d
_journal_volume 16
_journal_year 2014
_chemical_formula_sum 'C23 H24 F5 N3 O3'
_chemical_formula_weight 485.45
_chemical_name_systematic
; 
 ? 
;
_space_group_IT_number 14
_symmetry_cell_setting monoclinic
_symmetry_space_group_name_Hall '-P 2ybc'
_symmetry_space_group_name_H-M 'P 1 21/c 1'
_atom_sites_solution_hydrogens geom
_atom_sites_solution_primary direct
_atom_sites_solution_secondary difmap
_audit_creation_method SHELXL-97
_cell_angle_alpha 90.00
_cell_angle_beta 91.955(2)
_cell_angle_gamma 90.00
_cell_formula_units_Z 4
_cell_length_a 16.8272(18)
_cell_length_b 9.5857(10)
_cell_length_c 13.9962(14)
_cell_measurement_reflns_used 2513
_cell_measurement_temperature 293(2)
_cell_measurement_theta_max 45.950
_cell_measurement_theta_min 4.844
_cell_volume 2256.3(4)
_computing_cell_refinement 'Bruker SMART'
_computing_data_collection 'Bruker SMART'
_computing_data_reduction 'Bruker SHELXTL'
_computing_molecular_graphics 'Bruker SHELXTL'
_computing_publication_material 'Bruker SHELXTL'
_computing_structure_refinement 'SHELXL-97 (Sheldrick, 1997)'
_computing_structure_solution 'SHELXS-97 (Sheldrick, 1990)'
_diffrn_ambient_temperature 293(2)
_diffrn_measured_fraction_theta_full 1.000
_diffrn_measured_fraction_theta_max 1.000
_diffrn_measurement_device_type 'CCD area detector'
_diffrn_measurement_method 'phi and omega scans'
_diffrn_radiation_monochromator graphite
_diffrn_radiation_source 'fine-focus sealed tube'
_diffrn_radiation_type MoK\a
_diffrn_radiation_wavelength 0.71073
_diffrn_reflns_av_R_equivalents 0.0388
_diffrn_reflns_av_sigmaI/netI 0.0394
_diffrn_reflns_limit_h_max 20
_diffrn_reflns_limit_h_min -19
_diffrn_reflns_limit_k_max 9
_diffrn_reflns_limit_k_min -11
_diffrn_reflns_limit_l_max 16
_diffrn_reflns_limit_l_min -16
_diffrn_reflns_number 12875
_diffrn_reflns_theta_full 25.50
_diffrn_reflns_theta_max 25.50
_diffrn_reflns_theta_min 2.42
_exptl_absorpt_coefficient_mu 0.123
_exptl_absorpt_correction_T_max 1.00000
_exptl_absorpt_correction_T_min 0.39148
_exptl_absorpt_correction_type empirical
_exptl_absorpt_process_details sadabs
_exptl_crystal_colour colorless
_exptl_crystal_density_diffrn 1.429
_exptl_crystal_density_method 'not measured'
_exptl_crystal_description prismatic
_exptl_crystal_F_000 1008
_exptl_crystal_size_max 0.213
_exptl_crystal_size_mid 0.156
_exptl_crystal_size_min 0.112
_refine_diff_density_max 0.191
_refine_diff_density_min -0.147
_refine_diff_density_rms 0.036
_refine_ls_extinction_coef 0.0024(8)
_refine_ls_extinction_expression Fc^*^=kFc[1+0.001xFc^2^\l^3^/sin(2\q)]^-1/4^
_refine_ls_extinction_method SHELXL
_refine_ls_goodness_of_fit_ref 0.982
_refine_ls_hydrogen_treatment mixed
_refine_ls_matrix_type full
_refine_ls_number_parameters 320
_refine_ls_number_reflns 4208
_refine_ls_number_restraints 0
_refine_ls_restrained_S_all 0.982
_refine_ls_R_factor_all 0.0704
_refine_ls_R_factor_gt 0.0442
_refine_ls_shift/su_max 0.000
_refine_ls_shift/su_mean 0.000
_refine_ls_structure_factor_coef Fsqd
_refine_ls_weighting_details 'calc w=1/[\s^2^(Fo^2^)+(0.0868P)^2^+0.0000P] where P=(Fo^2^+2Fc^2^)/3'
_refine_ls_weighting_scheme calc
_refine_ls_wR_factor_gt 0.1268
_refine_ls_wR_factor_ref 0.1439
_reflns_number_gt 2747
_reflns_number_total 4208
_reflns_threshold_expression >2sigma(I)
_cod_data_source_file c3ce42060d.txt
_cod_data_source_block cd213488
_cod_depositor_comments
;
The following automatic conversions were performed:

'_symmetry_cell_setting' value 'Monoclinic' changed to 'monoclinic'
according to
/usr/data/users/saulius/automatic-downloads/current/RSC/lib/dictionaries/cif_core.dic
dictionary named 'cif_core.dic' version 2.4.2 from 2011-04-26.

Automatic conversion script
Id: cif_fix_values 2281 2013-09-26 08:29:07Z andrius 
;
_cod_original_sg_symbol_H-M P2(1)/c
_cod_database_code 7213704

loop_
_symmetry_equiv_pos_as_xyz
'x, y, z'
'-x, y+1/2, -z+1/2'
'-x, -y, -z'
'x, -y-1/2, z-1/2'

loop_
_atom_site_label
_atom_site_type_symbol
_atom_site_fract_x
_atom_site_fract_y
_atom_site_fract_z
_atom_site_U_iso_or_equiv
_atom_site_adp_type
_atom_site_occupancy
_atom_site_symmetry_multiplicity
_atom_site_calc_flag
_atom_site_refinement_flags
F1 F 0.16943(9) 0.63324(12) 1.36020(8) 0.0818(4) Uani 1 1 d .
F2 F 0.04838(9) 0.78551(14) 1.42182(10) 0.0934(5) Uani 1 1 d .
F3 F -0.01990(9) 0.98243(18) 1.30737(12) 0.1102(6) Uani 1 1 d .
F4 F 0.03258(10) 1.02159(17) 1.12976(12) 0.1125(6) Uani 1 1 d .
F5 F 0.15060(9) 0.86590(13) 1.06444(9) 0.0845(4) Uani 1 1 d .
N1 N 0.28766(11) 0.71346(18) 1.13322(11) 0.0584(5) Uani 1 1 d .
N2 N 0.52762(10) 0.63992(17) 0.71173(12) 0.0622(5) Uani 1 1 d .
N3 N 0.75553(11) 0.72169(17) 0.27611(12) 0.0590(5) Uani 1 1 d .
O1 O 0.22301(10) 0.52274(14) 1.18198(11) 0.0772(5) Uani 1 1 d .
O2 O 0.47845(9) 0.44222(12) 0.77014(10) 0.0688(4) Uani 1 1 d .
O3 O 0.71428(9) 0.50759(12) 0.32042(10) 0.0671(4) Uani 1 1 d .
C1 C 0.13484(13) 0.72527(19) 1.29968(14) 0.0577(5) Uani 1 1 d .
C2 C 0.07327(14) 0.8034(2) 1.33323(15) 0.0673(6) Uani 1 1 d .
C3 C 0.03924(14) 0.9030(2) 1.27558(19) 0.0747(7) Uani 1 1 d .
C4 C 0.06579(14) 0.9234(2) 1.18572(18) 0.0735(6) Uani 1 1 d .
C5 C 0.12745(13) 0.8433(2) 1.15330(15) 0.0615(6) Uani 1 1 d .
C6 C 0.16352(12) 0.74233(17) 1.20979(13) 0.0509(5) Uani 1 1 d .
C7 C 0.22834(13) 0.64903(19) 1.17376(12) 0.0537(5) Uani 1 1 d .
C8 C 0.35035(14) 0.6396(2) 1.08480(15) 0.0652(6) Uani 1 1 d .
H8A H 0.3380 0.5408 1.0832 0.078 Uiso 1 1 calc R
H8B H 0.4002 0.6514 1.1209 0.078 Uiso 1 1 calc R
C9 C 0.36007(12) 0.69051(18) 0.98515(13) 0.0551(5) Uani 1 1 d .
H9A H 0.3783 0.7865 0.9876 0.066 Uiso 1 1 calc R
H9B H 0.3086 0.6894 0.9518 0.066 Uiso 1 1 calc R
C10 C 0.41800(12) 0.60529(18) 0.92837(13) 0.0532(5) Uani 1 1 d .
H10A H 0.4697 0.6071 0.9611 0.064 Uiso 1 1 calc R
H10B H 0.4001 0.5091 0.9261 0.064 Uiso 1 1 calc R
C11 C 0.42635(13) 0.65743(18) 0.82812(15) 0.0610(6) Uani 1 1 d .
H11A H 0.4469 0.7520 0.8308 0.073 Uiso 1 1 calc R
H11B H 0.3740 0.6608 0.7969 0.073 Uiso 1 1 calc R
C12 C 0.48020(12) 0.56998(18) 0.76813(13) 0.0516(5) Uani 1 1 d .
C13 C 0.57804(14) 0.57201(19) 0.64371(16) 0.0683(6) Uani 1 1 d .
H13A H 0.5496 0.4939 0.6147 0.082 Uiso 1 1 calc R
H13B H 0.6251 0.5357 0.6771 0.082 Uiso 1 1 calc R
C14 C 0.60263(12) 0.67030(18) 0.56715(14) 0.0569(5) Uani 1 1 d .
H14A H 0.6340 0.7448 0.5964 0.068 Uiso 1 1 calc R
H14B H 0.5553 0.7119 0.5376 0.068 Uiso 1 1 calc R
C15 C 0.65027(13) 0.60273(18) 0.49057(15) 0.0598(5) Uani 1 1 d .
H15A H 0.6973 0.5603 0.5202 0.072 Uiso 1 1 calc R
H15B H 0.6187 0.5289 0.4609 0.072 Uiso 1 1 calc R
C16 C 0.67551(14) 0.70168(18) 0.41456(15) 0.0611(6) Uani 1 1 d .
H16A H 0.7107 0.7711 0.4435 0.073 Uiso 1 1 calc R
H16B H 0.6289 0.7499 0.3888 0.073 Uiso 1 1 calc R
C17 C 0.71706(12) 0.63321(18) 0.33404(14) 0.0517(5) Uani 1 1 d .
C18 C 0.79488(12) 0.69142(19) 0.19151(14) 0.0537(5) Uani 1 1 d .
C19 C 0.78497(13) 0.5691(2) 0.14057(14) 0.0626(6) Uani 1 1 d .
H19 H 0.7519 0.4995 0.1629 0.075 Uiso 1 1 calc R
C20 C 0.82392(14) 0.5502(2) 0.05662(16) 0.0744(6) Uani 1 1 d .
H20 H 0.8175 0.4667 0.0234 0.089 Uiso 1 1 calc R
C21 C 0.87179(16) 0.6513(3) 0.02121(18) 0.0852(7) Uani 1 1 d .
H21 H 0.8976 0.6377 -0.0358 0.102 Uiso 1 1 calc R
C22 C 0.88111(17) 0.7727(3) 0.07104(19) 0.0925(8) Uani 1 1 d .
H22 H 0.9131 0.8428 0.0472 0.111 Uiso 1 1 calc R
C23 C 0.84424(15) 0.7933(2) 0.15571(17) 0.0772(7) Uani 1 1 d .
H23 H 0.8524 0.8760 0.1893 0.093 Uiso 1 1 calc R
H2 H 0.5281(13) 0.730(2) 0.7123(15) 0.074(7) Uiso 1 1 d .
H1 H 0.2898(11) 0.798(2) 1.1308(13) 0.056(6) Uiso 1 1 d .
H3 H 0.7595(14) 0.802(2) 0.2955(16) 0.075(7) Uiso 1 1 d .

loop_
_atom_site_aniso_label
_atom_site_aniso_U_11
_atom_site_aniso_U_22
_atom_site_aniso_U_33
_atom_site_aniso_U_23
_atom_site_aniso_U_13
_atom_site_aniso_U_12
F1 0.1234(11) 0.0681(8) 0.0556(8) 0.0122(6) 0.0249(7) 0.0204(7)
F2 0.1098(12) 0.0956(10) 0.0779(9) -0.0012(7) 0.0504(8) 0.0032(8)
F3 0.0855(11) 0.1133(12) 0.1339(14) -0.0041(9) 0.0360(9) 0.0339(8)
F4 0.1133(13) 0.1141(12) 0.1099(13) 0.0326(10) 0.0016(10) 0.0428(10)
F5 0.1076(11) 0.0929(9) 0.0535(8) 0.0163(6) 0.0114(7) 0.0096(8)
N1 0.0799(13) 0.0385(10) 0.0583(11) -0.0036(8) 0.0245(9) 0.0024(8)
N2 0.0832(13) 0.0303(9) 0.0758(12) -0.0004(7) 0.0410(10) 0.0011(8)
N3 0.0797(12) 0.0375(9) 0.0614(11) -0.0014(8) 0.0246(9) -0.0047(8)
O1 0.1090(13) 0.0403(8) 0.0841(11) -0.0017(7) 0.0315(9) -0.0012(7)
O2 0.0921(11) 0.0286(7) 0.0883(11) 0.0025(6) 0.0409(8) 0.0030(6)
O3 0.0971(11) 0.0362(8) 0.0699(9) 0.0003(6) 0.0317(8) -0.0002(7)
C1 0.0740(14) 0.0465(11) 0.0535(12) 0.0005(9) 0.0138(10) -0.0030(9)
C2 0.0751(15) 0.0666(14) 0.0619(14) -0.0063(11) 0.0261(12) -0.0050(11)
C3 0.0615(14) 0.0747(16) 0.0891(18) -0.0047(13) 0.0173(13) 0.0068(11)
C4 0.0699(16) 0.0698(14) 0.0808(17) 0.0101(12) 0.0007(13) 0.0115(11)
C5 0.0717(14) 0.0622(13) 0.0511(13) 0.0037(10) 0.0074(10) -0.0036(10)
C6 0.0619(13) 0.0431(10) 0.0482(11) -0.0030(8) 0.0106(9) -0.0048(8)
C7 0.0806(15) 0.0412(11) 0.0401(10) -0.0021(8) 0.0115(10) -0.0015(9)
C8 0.0798(15) 0.0560(12) 0.0613(13) -0.0027(9) 0.0236(11) 0.0116(10)
C9 0.0663(13) 0.0405(10) 0.0596(12) -0.0011(8) 0.0203(10) 0.0032(9)
C10 0.0600(12) 0.0400(10) 0.0606(13) -0.0015(8) 0.0165(10) 0.0033(8)
C11 0.0738(14) 0.0366(10) 0.0744(14) 0.0038(9) 0.0310(11) 0.0076(9)
C12 0.0658(13) 0.0329(10) 0.0575(12) 0.0008(8) 0.0207(9) 0.0036(8)
C13 0.0900(16) 0.0417(11) 0.0760(15) 0.0038(9) 0.0436(12) 0.0096(10)
C14 0.0660(13) 0.0417(10) 0.0644(13) 0.0031(8) 0.0228(10) 0.0041(9)
C15 0.0722(14) 0.0433(11) 0.0657(13) 0.0046(9) 0.0264(11) 0.0035(9)
C16 0.0785(15) 0.0398(11) 0.0665(13) 0.0016(9) 0.0251(11) 0.0029(9)
C17 0.0626(12) 0.0356(10) 0.0577(12) 0.0030(8) 0.0157(9) 0.0019(8)
C18 0.0574(12) 0.0508(11) 0.0538(12) 0.0044(9) 0.0165(9) 0.0027(9)
C19 0.0751(15) 0.0590(13) 0.0546(13) -0.0032(9) 0.0148(11) -0.0056(10)
C20 0.0871(17) 0.0775(15) 0.0595(14) -0.0110(11) 0.0163(12) -0.0015(12)
C21 0.0831(17) 0.113(2) 0.0613(15) -0.0060(14) 0.0286(12) -0.0075(15)
C22 0.096(2) 0.100(2) 0.0847(18) 0.0009(15) 0.0430(15) -0.0295(15)
C23 0.0909(18) 0.0623(14) 0.0808(17) -0.0033(11) 0.0359(13) -0.0157(12)

loop_
_atom_type_symbol
_atom_type_description
_atom_type_scat_dispersion_real
_atom_type_scat_dispersion_imag
_atom_type_scat_source
C C 0.0033 0.0016 'International Tables Vol C Tables 4.2.6.8 and 6.1.1.4'
H H 0.0000 0.0000 'International Tables Vol C Tables 4.2.6.8 and 6.1.1.4'
N N 0.0061 0.0033 'International Tables Vol C Tables 4.2.6.8 and 6.1.1.4'
O O 0.0106 0.0060 'International Tables Vol C Tables 4.2.6.8 and 6.1.1.4'
F F 0.0171 0.0103 'International Tables Vol C Tables 4.2.6.8 and 6.1.1.4'

loop_
_geom_angle_atom_site_label_1
_geom_angle_atom_site_label_2
_geom_angle_atom_site_label_3
_geom_angle
C7 N1 C8 122.92(17)
C7 N1 H1 121.4(14)
C8 N1 H1 115.5(14)
C12 N2 C13 122.82(16)
C12 N2 H2 120.5(14)
C13 N2 H2 116.7(14)
C17 N3 C18 128.58(16)
C17 N3 H3 115.3(16)
C18 N3 H3 115.9(16)
F1 C1 C6 119.89(18)
F1 C1 C2 117.30(18)
C6 C1 C2 122.75(19)
F2 C2 C3 120.1(2)
F2 C2 C1 120.8(2)
C3 C2 C1 119.1(2)
F3 C3 C2 120.2(2)
F3 C3 C4 119.7(2)
C2 C3 C4 120.2(2)
F4 C4 C3 119.9(2)
F4 C4 C5 120.3(2)
C3 C4 C5 119.8(2)
F5 C5 C6 120.82(19)
F5 C5 C4 117.59(19)
C6 C5 C4 121.6(2)
C1 C6 C5 116.61(18)
C1 C6 C7 121.06(17)
C5 C6 C7 122.24(17)
O1 C7 N1 124.40(18)
O1 C7 C6 119.99(18)
N1 C7 C6 115.61(15)
N1 C8 C9 112.35(17)
N1 C8 H8A 109.1
C9 C8 H8A 109.1
N1 C8 H8B 109.1
C9 C8 H8B 109.1
H8A C8 H8B 107.9
C8 C9 C10 113.99(16)
C8 C9 H9A 108.8
C10 C9 H9A 108.8
C8 C9 H9B 108.8
C10 C9 H9B 108.8
H9A C9 H9B 107.7
C11 C10 C9 113.13(15)
C11 C10 H10A 109.0
C9 C10 H10A 109.0
C11 C10 H10B 109.0
C9 C10 H10B 109.0
H10A C10 H10B 107.8
C10 C11 C12 114.33(15)
C10 C11 H11A 108.7
C12 C11 H11A 108.7
C10 C11 H11B 108.7
C12 C11 H11B 108.7
H11A C11 H11B 107.6
O2 C12 N2 122.36(16)
O2 C12 C11 121.78(16)
N2 C12 C11 115.83(16)
N2 C13 C14 111.69(15)
N2 C13 H13A 109.3
C14 C13 H13A 109.3
N2 C13 H13B 109.3
C14 C13 H13B 109.3
H13A C13 H13B 107.9
C13 C14 C15 113.93(15)
C13 C14 H14A 108.8
C15 C14 H14A 108.8
C13 C14 H14B 108.8
C15 C14 H14B 108.8
H14A C14 H14B 107.7
C16 C15 C14 113.81(15)
C16 C15 H15A 108.8
C14 C15 H15A 108.8
C16 C15 H15B 108.8
C14 C15 H15B 108.8
H15A C15 H15B 107.7
C15 C16 C17 114.07(15)
C15 C16 H16A 108.7
C17 C16 H16A 108.7
C15 C16 H16B 108.7
C17 C16 H16B 108.7
H16A C16 H16B 107.6
O3 C17 N3 122.79(17)
O3 C17 C16 122.26(17)
N3 C17 C16 114.91(16)
C19 C18 C23 118.36(19)
C19 C18 N3 123.95(18)
C23 C18 N3 117.64(18)
C20 C19 C18 120.1(2)
C20 C19 H19 120.0
C18 C19 H19 120.0
C21 C20 C19 121.3(2)
C21 C20 H20 119.3
C19 C20 H20 119.3
C22 C21 C20 118.7(2)
C22 C21 H21 120.7
C20 C21 H21 120.7
C21 C22 C23 121.2(2)
C21 C22 H22 119.4
C23 C22 H22 119.4
C22 C23 C18 120.3(2)
C22 C23 H23 119.8
C18 C23 H23 119.8

loop_
_geom_bond_atom_site_label_1
_geom_bond_atom_site_label_2
_geom_bond_distance
F1 C1 1.342(2)
F2 C2 1.333(2)
F3 C3 1.341(3)
F4 C4 1.335(2)
F5 C5 1.334(2)
N1 C7 1.318(2)
N1 C8 1.457(2)
N1 H1 0.808(19)
N2 C12 1.324(2)
N2 C13 1.451(2)
N2 H2 0.87(2)
N3 C17 1.353(2)
N3 C18 1.406(2)
N3 H3 0.82(2)
O1 C7 1.220(2)
O2 C12 1.225(2)
O3 C17 1.2198(19)
C1 C6 1.373(3)
C1 C2 1.374(3)
C2 C3 1.363(3)
C3 C4 1.363(3)
C4 C5 1.380(3)
C5 C6 1.377(3)
C6 C7 1.511(3)
C8 C9 1.492(3)
C8 H8A 0.9700
C8 H8B 0.9700
C9 C10 1.517(2)
C9 H9A 0.9700
C9 H9B 0.9700
C10 C11 1.501(3)
C10 H10A 0.9700
C10 H10B 0.9700
C11 C12 1.510(2)
C11 H11A 0.9700
C11 H11B 0.9700
C13 C14 1.496(2)
C13 H13A 0.9700
C13 H13B 0.9700
C14 C15 1.506(3)
C14 H14A 0.9700
C14 H14B 0.9700
C15 C16 1.498(3)
C15 H15A 0.9700
C15 H15B 0.9700
C16 C17 1.498(3)
C16 H16A 0.9700
C16 H16B 0.9700
C18 C19 1.379(3)
C18 C23 1.387(3)
C19 C20 1.377(3)
C19 H19 0.9300
C20 C21 1.365(3)
C20 H20 0.9300
C21 C22 1.363(3)
C21 H21 0.9300
C22 C23 1.371(3)
C22 H22 0.9300
C23 H23 0.9300

loop_
_geom_hbond_atom_site_label_D
_geom_hbond_atom_site_label_H
_geom_hbond_atom_site_label_A
_geom_hbond_distance_DH
_geom_hbond_distance_HA
_geom_hbond_distance_DA
_geom_hbond_angle_DHA
_geom_hbond_site_symmetry_A
N3 H3 O1 0.82(2) 2.16(2) 2.964(2) 169(2) 2_656
N1 H1 O3 0.808(19) 2.13(2) 2.894(2) 158.3(18) 2_656
N2 H2 O2 0.87(2) 2.05(2) 2.911(2) 173(2) 2_656

loop_
_geom_torsion_atom_site_label_1
_geom_torsion_atom_site_label_2
_geom_torsion_atom_site_label_3
_geom_torsion_atom_site_label_4
_geom_torsion
F1 C1 C2 F2 -1.4(3)
C6 C1 C2 F2 -178.53(18)
F1 C1 C2 C3 176.7(2)
C6 C1 C2 C3 -0.4(3)
F2 C2 C3 F3 -0.6(4)
C1 C2 C3 F3 -178.7(2)
F2 C2 C3 C4 178.6(2)
C1 C2 C3 C4 0.5(4)
F3 C3 C4 F4 -0.4(4)
C2 C3 C4 F4 -179.6(2)
F3 C3 C4 C5 179.0(2)
C2 C3 C4 C5 -0.2(4)
F4 C4 C5 F5 -1.5(3)
C3 C4 C5 F5 179.1(2)
F4 C4 C5 C6 179.2(2)
C3 C4 C5 C6 -0.2(4)
F1 C1 C6 C5 -177.00(17)
C2 C1 C6 C5 0.1(3)
F1 C1 C6 C7 6.2(3)
C2 C1 C6 C7 -176.68(18)
F5 C5 C6 C1 -179.05(17)
C4 C5 C6 C1 0.2(3)
F5 C5 C6 C7 -2.3(3)
C4 C5 C6 C7 177.0(2)
C8 N1 C7 O1 6.3(3)
C8 N1 C7 C6 -172.70(18)
C1 C6 C7 O1 48.4(3)
C5 C6 C7 O1 -128.1(2)
C1 C6 C7 N1 -132.5(2)
C5 C6 C7 N1 50.9(3)
C7 N1 C8 C9 126.1(2)
N1 C8 C9 C10 -173.25(17)
C8 C9 C10 C11 179.48(18)
C9 C10 C11 C12 -176.82(17)
C13 N2 C12 O2 3.7(3)
C13 N2 C12 C11 -174.6(2)
C10 C11 C12 O2 42.1(3)
C10 C11 C12 N2 -139.58(19)
C12 N2 C13 C14 159.8(2)
N2 C13 C14 C15 -175.85(19)
C13 C14 C15 C16 -179.40(19)
C14 C15 C16 C17 -175.22(18)
C18 N3 C17 O3 2.8(4)
C18 N3 C17 C16 -175.1(2)
C15 C16 C17 O3 16.0(3)
C15 C16 C17 N3 -166.08(19)
C17 N3 C18 C19 16.1(3)
C17 N3 C18 C23 -166.4(2)
C23 C18 C19 C20 0.3(3)
N3 C18 C19 C20 177.8(2)
C18 C19 C20 C21 -1.0(4)
C19 C20 C21 C22 0.4(4)
C20 C21 C22 C23 0.8(4)
C21 C22 C23 C18 -1.5(4)
C19 C18 C23 C22 0.9(4)
N3 C18 C23 C22 -176.8(2)
